data_4064871
loop_
_publ_author_name
'Alvarez, M. Angeles'
'Garc\'ia, M. Esther'
'Men\'endez, Sonia'
'Ruiz, Miguel A.'

_publ_section_title
;
 Multisite Reactivity of the Central Mo2CP Core in the Unsaturated
 Carbyne-Bridged Complex [Mo2(\h5-C5H5)2(\m-CPh)(\m-PCy2)(CO)2]
;
_journal_issue 14
_journal_name_full Organometallics
_journal_page_first 3694
_journal_paper_doi 10.1021/om2003738
_journal_volume 30
_journal_year 2011
_chemical_compound_source 'synthesis as described'
_chemical_formula_moiety 'C44 H47 Mo2 N2 O2 P, C H2 Cl2'
_chemical_formula_sum 'C45 H49 Cl2 Mo2 N2 O2 P'
_chemical_formula_weight 943.61
_chemical_name_systematic
;
 ?
;
_space_group_IT_number 2
_symmetry_cell_setting triclinic
_symmetry_Int_Tables_number 2
_symmetry_space_group_name_Hall '-P 1'
_symmetry_space_group_name_H-M 'P -1'
_atom_sites_solution_hydrogens geom
_atom_sites_solution_primary direct
_atom_sites_solution_secondary difmap
_audit_conform_dict_location ftp://ftp.iucr.org/pub/cif_core.dic
_audit_conform_dict_name cif_core.dic
_audit_conform_dict_version 2.4
_audit_creation_method 'WinGX routine CIF_UPDATE'
_cell_angle_alpha 93.467(9)
_cell_angle_beta 97.332(8)
_cell_angle_gamma 105.068(8)
_cell_formula_units_Z 2
_cell_length_a 9.6616(13)
_cell_length_b 14.445(2)
_cell_length_c 16.173(2)
_cell_measurement_reflns_used 1980
_cell_measurement_temperature 100(2)
_cell_measurement_theta_max 26.14
_cell_measurement_theta_min 2.54
_cell_measurement_wavelength 0.71073
_cell_volume 2151.3(5)
_computing_cell_refinement 'BRUKER APEX'
_computing_data_collection 'BRUKER APEX'
_computing_molecular_graphics 'Ortep-3 for Windows (Farrugia, 1997)'
_computing_publication_material 'WinGX publication routines (Farrugia, 1999)'
_computing_structure_refinement 'SHELXL-97 (Sheldrick, 2008)'
_computing_structure_solution 'SHELXL-97 (Sheldrick, 2008)'
_diffrn_ambient_temperature 100.0(1)
_diffrn_measured_fraction_theta_full 0.963
_diffrn_measured_fraction_theta_max 0.963
_diffrn_measurement_device 'four-circle diffractometer'
_diffrn_measurement_device_type 'BRUKER APPEX-II CCD'
_diffrn_measurement_method 'omega/phi scans'
_diffrn_radiation_monochromator graphite
_diffrn_radiation_probe x-ray
_diffrn_radiation_source 'fine-focus sealed tube'
_diffrn_radiation_type MoK\a
_diffrn_radiation_wavelength 0.71073
_diffrn_reflns_av_R_equivalents 0.1501
_diffrn_reflns_av_unetI/netI 0.1532
_diffrn_reflns_limit_h_max 11
_diffrn_reflns_limit_h_min -12
_diffrn_reflns_limit_k_max 18
_diffrn_reflns_limit_k_min -18
_diffrn_reflns_limit_l_max 20
_diffrn_reflns_limit_l_min 0
_diffrn_reflns_number 46651
_diffrn_reflns_theta_full 26.61
_diffrn_reflns_theta_max 26.61
_diffrn_reflns_theta_min 1.28
_exptl_absorpt_coefficient_mu 0.788
_exptl_absorpt_correction_T_max 0.9433
_exptl_absorpt_correction_T_min 0.7901
_exptl_absorpt_correction_type multi-scan
_exptl_absorpt_process_details 'BRUKER Sadabs'
_exptl_crystal_colour green
_exptl_crystal_density_diffrn 1.457
_exptl_crystal_density_method 'not measured'
_exptl_crystal_description needle
_exptl_crystal_F_000 964.0
_exptl_crystal_size_max 0.21
_exptl_crystal_size_mid 0.08
_exptl_crystal_size_min 0.03
_platon_squeeze_details
;
;
_refine_diff_density_max 0.81
_refine_diff_density_min -1.136
_refine_diff_density_rms 0.167
_refine_ls_extinction_coef 0.0011(3)
_refine_ls_extinction_expression Fc^*^=kFc[1+0.001xFc^2^\l^3^/sin(2\q)]^-1/4^
_refine_ls_extinction_method SHELXL
_refine_ls_goodness_of_fit_ref 1.021
_refine_ls_hydrogen_treatment constr
_refine_ls_matrix_type full
_refine_ls_number_parameters 488
_refine_ls_number_reflns 8700
_refine_ls_number_restraints 0
_refine_ls_restrained_S_all 1.021
_refine_ls_R_factor_all 0.134
_refine_ls_R_factor_gt 0.0715
_refine_ls_shift/su_max 0.003
_refine_ls_shift/su_mean 0
_refine_ls_structure_factor_coef Fsqd
_refine_ls_weighting_details 'calc w=1/[\s^2^(Fo^2^)+(0.0667P)^2^+0.0000P] where P=(Fo^2^+2Fc^2^)/3'
_refine_ls_weighting_scheme calc
_refine_ls_wR_factor_gt 0.1453
_refine_ls_wR_factor_ref 0.1651
_reflns_number_gt 4987
_reflns_number_total 8700
_reflns_threshold_expression >2\s(I)
_cod_data_source_file om2003738_si_002.cif
_cod_data_source_block compound5
_cod_depositor_comments
;
The following automatic conversions were performed:
'_diffrn_radiation_monochromador' tag replaced with
'_diffrn_radiation_monochromator'.

Automatic conversion script
Id: cif_correct_tags 1440 2010-10-19 06:21:57Z saulius 
;
_cod_original_cell_volume 2151.4(5)
_cod_database_code 4064871

loop_
_symmetry_equiv_pos_as_xyz
'x, y, z'
'-x, -y, -z'

loop_
_atom_site_label
_atom_site_type_symbol
_atom_site_fract_x
_atom_site_fract_y
_atom_site_fract_z
_atom_site_U_iso_or_equiv
_atom_site_adp_type
_atom_site_occupancy
_atom_site_symmetry_multiplicity
_atom_site_calc_flag
_atom_site_refinement_flags
Mo1 Mo 0.40009(6) 0.29120(4) 0.35312(4) 0.01761(18) Uani 1 1 d .
Mo2 Mo 0.59228(6) 0.26564(4) 0.23555(4) 0.01699(18) Uani 1 1 d .
P1 P 0.47209(19) 0.39319(13) 0.24847(11) 0.0169(4) Uani 1 1 d .
O1 O 0.6293(5) 0.4420(3) 0.4793(3) 0.0255(12) Uani 1 1 d .
O2 O 0.6513(5) 0.2330(3) 0.4732(3) 0.0236(11) Uani 1 1 d .
N1 N 0.4741(6) 0.2043(4) 0.1467(3) 0.0198(13) Uani 1 1 d .
N2 N 0.3743(6) 0.1609(4) 0.0812(3) 0.0192(13) Uani 1 1 d .
C1 C 0.5432(7) 0.3865(5) 0.4305(4) 0.0207(17) Uani 1 1 d .
C2 C 0.5691(8) 0.2317(5) 0.4093(4) 0.0202(16) Uani 1 1 d .
C3 C 0.5120(7) 0.1791(5) 0.3316(4) 0.0177(16) Uani 1 1 d .
C4 C 0.4617(8) 0.0741(5) 0.3205(4) 0.0214(16) Uani 1 1 d .
C5 C 0.5104(9) 0.0204(5) 0.3833(5) 0.033(2) Uani 1 1 d .
H5 H 0.5724 0.053 0.4309 0.039 Uiso 1 1 calc R
C6 C 0.4674(10) -0.0797(6) 0.3751(5) 0.043(2) Uani 1 1 d .
H6 H 0.5031 -0.1134 0.4162 0.051 Uiso 1 1 calc R
C7 C 0.3725(8) -0.1289(6) 0.3066(5) 0.034(2) Uani 1 1 d .
H7 H 0.3419 -0.1958 0.3017 0.04 Uiso 1 1 calc R
C8 C 0.3226(8) -0.0785(5) 0.2452(5) 0.032(2) Uani 1 1 d .
H8 H 0.2601 -0.1121 0.1981 0.038 Uiso 1 1 calc R
C9 C 0.3642(8) 0.0219(5) 0.2521(4) 0.0260(18) Uani 1 1 d .
H9 H 0.3265 0.0543 0.2108 0.031 Uiso 1 1 calc R
C10 C 0.4122(8) 0.1515(5) 0.0071(4) 0.0214(16) Uani 1 1 d .
C11 C 0.5660(7) 0.1794(5) -0.0081(4) 0.0177(16) Uani 1 1 d .
C12 C 0.6172(8) 0.2564(5) -0.0559(4) 0.0234(17) Uani 1 1 d .
H12 H 0.5547 0.2913 -0.0773 0.028 Uiso 1 1 calc R
C13 C 0.7594(8) 0.2806(5) -0.0712(5) 0.0298(19) Uani 1 1 d .
H13 H 0.7922 0.3319 -0.1022 0.036 Uiso 1 1 calc R
C14 C 0.8529(8) 0.2281(5) -0.0402(4) 0.0267(18) Uani 1 1 d .
H14 H 0.9488 0.2443 -0.0498 0.032 Uiso 1 1 calc R
C15 C 0.8015(8) 0.1506(5) 0.0055(4) 0.0253(18) Uani 1 1 d .
H15 H 0.8621 0.1134 0.0246 0.03 Uiso 1 1 calc R
C16 C 0.6615(8) 0.1293(5) 0.0222(4) 0.0229(17) Uani 1 1 d .
H16 H 0.6303 0.0796 0.0551 0.027 Uiso 1 1 calc R
C17 C 0.2969(7) 0.1091(5) -0.0644(4) 0.0168(15) Uani 1 1 d .
C18 C 0.3302(8) 0.0831(5) -0.1425(4) 0.0233(17) Uani 1 1 d .
H18 H 0.4264 0.0936 -0.1507 0.028 Uiso 1 1 calc R
C19 C 0.2197(8) 0.0416(5) -0.2077(4) 0.0266(18) Uani 1 1 d .
H19 H 0.2427 0.0241 -0.2595 0.032 Uiso 1 1 calc R
C20 C 0.0766(8) 0.0258(5) -0.1975(5) 0.0299(19) Uani 1 1 d .
H20 H 0.0036 -0.0005 -0.2423 0.036 Uiso 1 1 calc R
C21 C 0.0421(8) 0.0491(5) -0.1206(5) 0.0301(19) Uani 1 1 d .
H21 H -0.0545 0.0363 -0.1128 0.036 Uiso 1 1 calc R
C22 C 0.1507(8) 0.0917(5) -0.0547(4) 0.0242(17) Uani 1 1 d .
H22 H 0.1262 0.109 -0.0033 0.029 Uiso 1 1 calc R
C23 C 0.2027(8) 0.3147(6) 0.4155(5) 0.0312(19) Uani 1 1 d .
H23 H 0.2141 0.3676 0.454 0.037 Uiso 1 1 calc R
C24 C 0.2212(8) 0.2245(5) 0.4346(5) 0.0269(18) Uani 1 1 d .
H24 H 0.2472 0.2068 0.4875 0.032 Uiso 1 1 calc R
C25 C 0.1922(7) 0.1654(5) 0.3569(4) 0.0234(17) Uani 1 1 d .
H25 H 0.1968 0.1019 0.3506 0.028 Uiso 1 1 calc R
C26 C 0.1564(7) 0.2178(6) 0.2924(4) 0.0288(19) Uani 1 1 d .
H26 H 0.1319 0.1957 0.2358 0.035 Uiso 1 1 calc R
C27 C 0.1639(7) 0.3112(6) 0.3285(5) 0.0302(19) Uani 1 1 d .
H27 H 0.1463 0.3616 0.2995 0.036 Uiso 1 1 calc R
C28 C 0.8144(7) 0.3878(5) 0.2454(5) 0.0253(18) Uani 1 1 d .
H28 H 0.8128 0.4505 0.2363 0.03 Uiso 1 1 calc R
C29 C 0.8166(7) 0.3486(5) 0.3240(4) 0.0242(17) Uani 1 1 d .
H29 H 0.8177 0.381 0.3757 0.029 Uiso 1 1 calc R
C30 C 0.8166(7) 0.2526(6) 0.3090(4) 0.0273(18) Uani 1 1 d .
H30 H 0.818 0.2097 0.3495 0.033 Uiso 1 1 calc R
C31 C 0.8141(7) 0.2315(5) 0.2236(4) 0.0224(17) Uani 1 1 d .
H31 H 0.8122 0.1721 0.1972 0.027 Uiso 1 1 calc R
C32 C 0.8149(7) 0.3154(5) 0.1845(5) 0.0229(17) Uani 1 1 d .
H32 H 0.8157 0.3218 0.1277 0.027 Uiso 1 1 calc R
C33 C 0.5717(8) 0.5201(5) 0.2804(4) 0.0181(16) Uani 1 1 d .
H33 H 0.6557 0.5182 0.3205 0.022 Uiso 1 1 calc R
C34 C 0.4848(7) 0.5743(5) 0.3293(4) 0.0217(16) Uani 1 1 d .
H34A H 0.401 0.5801 0.2922 0.026 Uiso 1 1 calc R
H34B H 0.4506 0.5377 0.3745 0.026 Uiso 1 1 calc R
C35 C 0.5772(8) 0.6738(5) 0.3652(4) 0.0288(18) Uani 1 1 d .
H35A H 0.5186 0.7067 0.3938 0.035 Uiso 1 1 calc R
H35B H 0.6558 0.6673 0.4062 0.035 Uiso 1 1 calc R
C36 C 0.6399(8) 0.7342(5) 0.2990(5) 0.0286(18) Uani 1 1 d .
H36A H 0.7037 0.795 0.3255 0.034 Uiso 1 1 calc R
H36B H 0.5622 0.7479 0.2619 0.034 Uiso 1 1 calc R
C37 C 0.7260(8) 0.6811(5) 0.2475(4) 0.0253(17) Uani 1 1 d .
H37A H 0.7576 0.7185 0.2022 0.03 Uiso 1 1 calc R
H37B H 0.8115 0.6756 0.2832 0.03 Uiso 1 1 calc R
C38 C 0.6352(7) 0.5824(5) 0.2119(4) 0.0205(16) Uani 1 1 d .
H38A H 0.6941 0.5498 0.1831 0.025 Uiso 1 1 calc R
H38B H 0.5562 0.5885 0.171 0.025 Uiso 1 1 calc R
C39 C 0.3429(7) 0.3901(5) 0.1520(4) 0.0194(16) Uani 1 1 d .
H39 H 0.2759 0.3254 0.1458 0.023 Uiso 1 1 calc R
C40 C 0.4132(7) 0.3962(5) 0.0709(4) 0.0173(15) Uani 1 1 d .
H40A H 0.4738 0.461 0.0693 0.021 Uiso 1 1 calc R
H40B H 0.4738 0.3522 0.07 0.021 Uiso 1 1 calc R
C41 C 0.2937(7) 0.3696(5) -0.0058(4) 0.0234(17) Uani 1 1 d .
H41A H 0.3377 0.3745 -0.0566 0.028 Uiso 1 1 calc R
H41B H 0.237 0.3035 -0.0057 0.028 Uiso 1 1 calc R
C42 C 0.1948(8) 0.4359(5) -0.0051(4) 0.0267(18) Uani 1 1 d .
H42A H 0.1174 0.4156 -0.0523 0.032 Uiso 1 1 calc R
H42B H 0.2495 0.5011 -0.0111 0.032 Uiso 1 1 calc R
C43 C 0.1291(7) 0.4344(5) 0.0770(4) 0.0254(17) Uani 1 1 d .
H43A H 0.073 0.4811 0.078 0.03 Uiso 1 1 calc R
H43B H 0.0643 0.3712 0.0794 0.03 Uiso 1 1 calc R
C44 C 0.2464(7) 0.4576(5) 0.1526(4) 0.0220(17) Uani 1 1 d .
H44A H 0.2018 0.4529 0.2032 0.026 Uiso 1 1 calc R
H44B H 0.305 0.5234 0.1532 0.026 Uiso 1 1 calc R
C80 C 0.1376(9) 0.6144(9) 0.3840(5) 0.064(3) Uani 1 1 d .
H80A H 0.1752 0.5589 0.3918 0.077 Uiso 1 1 calc R
H80B H 0.213 0.6713 0.4087 0.077 Uiso 1 1 calc R
Cl1 Cl 0.0981(2) 0.62310(15) 0.27591(12) 0.0353(5) Uani 1 1 d .
Cl2 Cl -0.0090(2) 0.60353(19) 0.43579(14) 0.0544(7) Uani 1 1 d .

loop_
_atom_site_aniso_label
_atom_site_aniso_U_11
_atom_site_aniso_U_22
_atom_site_aniso_U_33
_atom_site_aniso_U_23
_atom_site_aniso_U_13
_atom_site_aniso_U_12
Mo1 0.0177(3) 0.0173(4) 0.0160(3) -0.0015(3) 0.0020(3) 0.0024(3)
Mo2 0.0173(3) 0.0161(3) 0.0168(4) -0.0010(3) 0.0015(3) 0.0041(3)
P1 0.0182(10) 0.0165(10) 0.0151(10) -0.0013(8) 0.0025(8) 0.0039(8)
O1 0.029(3) 0.024(3) 0.021(3) -0.008(2) 0.002(2) 0.005(2)
O2 0.027(3) 0.021(3) 0.020(3) 0.003(2) 0.001(2) 0.002(2)
N1 0.016(3) 0.023(3) 0.020(3) -0.001(3) 0.001(3) 0.005(3)
N2 0.021(3) 0.016(3) 0.017(3) -0.003(3) -0.002(3) 0.002(3)
C1 0.020(4) 0.031(4) 0.018(4) 0.010(3) 0.012(3) 0.012(4)
C2 0.025(4) 0.016(4) 0.018(4) 0.002(3) 0.005(3) 0.002(3)
C3 0.018(4) 0.025(4) 0.013(4) -0.001(3) 0.006(3) 0.008(3)
C4 0.025(4) 0.024(4) 0.021(4) 0.006(3) 0.011(3) 0.014(4)
C5 0.045(5) 0.024(4) 0.028(5) 0.001(4) 0.006(4) 0.007(4)
C6 0.074(7) 0.022(5) 0.034(5) 0.004(4) 0.001(5) 0.018(5)
C7 0.039(5) 0.017(4) 0.046(5) 0.004(4) 0.014(4) 0.005(4)
C8 0.024(4) 0.021(4) 0.044(5) -0.014(4) 0.000(4) 0.000(4)
C9 0.039(5) 0.013(4) 0.025(4) 0.003(3) 0.005(4) 0.003(4)
C10 0.025(4) 0.019(4) 0.020(4) -0.001(3) -0.001(3) 0.009(3)
C11 0.024(4) 0.014(4) 0.011(4) -0.004(3) 0.001(3) 0.000(3)
C12 0.024(4) 0.023(4) 0.025(4) -0.006(3) 0.002(3) 0.012(4)
C13 0.042(5) 0.021(4) 0.026(4) -0.002(3) 0.009(4) 0.007(4)
C14 0.018(4) 0.031(5) 0.025(4) -0.015(4) 0.003(3) -0.002(4)
C15 0.032(5) 0.028(4) 0.017(4) -0.006(3) -0.002(3) 0.015(4)
C16 0.026(4) 0.022(4) 0.022(4) 0.004(3) 0.003(3) 0.009(4)
C17 0.028(4) 0.009(3) 0.014(4) 0.002(3) 0.000(3) 0.007(3)
C18 0.024(4) 0.022(4) 0.022(4) 0.001(3) 0.000(3) 0.006(3)
C19 0.041(5) 0.012(4) 0.021(4) 0.000(3) -0.003(4) 0.003(4)
C20 0.037(5) 0.024(4) 0.021(4) -0.007(3) -0.014(4) 0.006(4)
C21 0.024(4) 0.020(4) 0.040(5) -0.002(4) -0.004(4) -0.001(4)
C22 0.035(5) 0.017(4) 0.019(4) -0.006(3) -0.002(3) 0.008(4)
C23 0.022(4) 0.033(5) 0.036(5) -0.008(4) 0.013(4) 0.001(4)
C24 0.032(5) 0.023(4) 0.023(4) 0.002(3) 0.004(3) 0.001(4)
C25 0.021(4) 0.021(4) 0.023(4) -0.004(3) 0.004(3) -0.003(3)
C26 0.019(4) 0.040(5) 0.017(4) 0.003(4) -0.002(3) -0.007(4)
C27 0.008(4) 0.041(5) 0.045(5) 0.016(4) 0.011(3) 0.007(4)
C28 0.012(4) 0.025(4) 0.038(5) 0.000(4) 0.000(3) 0.005(3)
C29 0.018(4) 0.026(4) 0.024(4) -0.004(3) 0.006(3) -0.002(3)
C30 0.024(4) 0.036(5) 0.025(4) 0.015(4) 0.000(3) 0.011(4)
C31 0.016(4) 0.024(4) 0.029(4) 0.000(3) 0.002(3) 0.010(3)
C32 0.016(4) 0.020(4) 0.029(4) 0.000(3) 0.008(3) -0.003(3)
C33 0.033(4) 0.020(4) 0.005(3) -0.001(3) 0.004(3) 0.013(3)
C34 0.028(4) 0.020(4) 0.016(4) -0.002(3) 0.004(3) 0.005(3)
C35 0.036(5) 0.032(5) 0.021(4) -0.003(3) 0.005(3) 0.014(4)
C36 0.038(5) 0.012(4) 0.034(5) 0.001(3) 0.004(4) 0.006(4)
C37 0.023(4) 0.021(4) 0.024(4) -0.002(3) -0.002(3) -0.005(3)
C38 0.021(4) 0.013(4) 0.021(4) -0.003(3) -0.002(3) -0.001(3)
C39 0.018(4) 0.019(4) 0.019(4) -0.005(3) -0.003(3) 0.004(3)
C40 0.020(4) 0.018(4) 0.016(4) 0.006(3) 0.006(3) 0.006(3)
C41 0.022(4) 0.027(4) 0.026(4) 0.005(3) 0.007(3) 0.012(4)
C42 0.029(4) 0.028(4) 0.020(4) 0.002(3) -0.004(3) 0.004(4)
C43 0.017(4) 0.027(4) 0.030(4) -0.005(3) -0.002(3) 0.007(3)
C44 0.024(4) 0.022(4) 0.019(4) -0.005(3) 0.000(3) 0.008(3)
C80 0.032(5) 0.126(10) 0.028(5) -0.012(6) -0.006(4) 0.020(6)
Cl1 0.0310(11) 0.0383(12) 0.0332(12) -0.0066(9) 0.0048(9) 0.0058(10)
Cl2 0.0442(14) 0.0806(19) 0.0393(14) 0.0105(12) 0.0101(11) 0.0155(14)

loop_
_atom_type_symbol
_atom_type_description
_atom_type_scat_dispersion_real
_atom_type_scat_dispersion_imag
_atom_type_scat_source
C C 0.0033 0.0016 'International Tables Vol C Tables 4.2.6.8 and 6.1.1.4'
H H 0 0 'International Tables Vol C Tables 4.2.6.8 and 6.1.1.4'
Cl Cl 0.1484 0.1585 'International Tables Vol C Tables 4.2.6.8 and 6.1.1.4'
Mo Mo -1.6832 0.6857 'International Tables Vol C Tables 4.2.6.8 and 6.1.1.4'
N N 0.0061 0.0033 'International Tables Vol C Tables 4.2.6.8 and 6.1.1.4'
O O 0.0106 0.006 'International Tables Vol C Tables 4.2.6.8 and 6.1.1.4'
P P 0.1023 0.0942 'International Tables Vol C Tables 4.2.6.8 and 6.1.1.4'

loop_
_geom_angle_atom_site_label_1
_geom_angle_atom_site_label_2
_geom_angle_atom_site_label_3
_geom_angle
C1 Mo1 C2 68.9(3)
C1 Mo1 C3 102.7(3)
C2 Mo1 C3 37.3(2)
C1 Mo1 C25 138.5(3)
C2 Mo1 C25 101.6(3)
C3 Mo1 C25 86.8(3)
C1 Mo1 C24 104.0(3)
C2 Mo1 C24 98.2(3)
C3 Mo1 C24 105.4(3)
C25 Mo1 C24 35.5(2)
C1 Mo1 C23 94.2(3)
C2 Mo1 C23 126.3(3)
C3 Mo1 C23 140.0(3)
C25 Mo1 C23 57.9(3)
C24 Mo1 C23 34.8(2)
C1 Mo1 C27 117.4(3)
C2 Mo1 C27 155.8(3)
C3 Mo1 C27 138.9(3)
C25 Mo1 C27 57.4(3)
C24 Mo1 C27 57.9(3)
C23 Mo1 C27 34.6(2)
C1 Mo1 P1 86.1(2)
C2 Mo1 P1 113.47(18)
C3 Mo1 P1 101.46(18)
C25 Mo1 P1 132.06(18)
C24 Mo1 P1 148.22(19)
C23 Mo1 P1 115.8(2)
C27 Mo1 P1 90.60(19)
C1 Mo1 C26 151.1(3)
C2 Mo1 C26 131.8(3)
C3 Mo1 C26 104.0(3)
C25 Mo1 C26 34.2(2)
C24 Mo1 C26 58.2(2)
C23 Mo1 C26 57.9(3)
C27 Mo1 C26 34.9(3)
P1 Mo1 C26 99.12(18)
C1 Mo1 Mo2 96.44(19)
C2 Mo1 Mo2 68.49(18)
C3 Mo1 Mo2 47.51(17)
C25 Mo1 Mo2 118.16(17)
C24 Mo1 Mo2 149.76(18)
C23 Mo1 Mo2 164.5(2)
C27 Mo1 Mo2 129.88(19)
P1 Mo1 Mo2 53.97(5)
C26 Mo1 Mo2 109.68(18)
N1 Mo2 C3 101.2(3)
N1 Mo2 C31 105.2(2)
C3 Mo2 C31 103.3(2)
N1 Mo2 C32 102.7(3)
C3 Mo2 C32 136.1(2)
C31 Mo2 C32 34.6(2)
N1 Mo2 C28 129.5(3)
C3 Mo2 C28 127.8(3)
C31 Mo2 C28 57.2(2)
C32 Mo2 C28 34.2(2)
N1 Mo2 C30 134.9(3)
C3 Mo2 C30 80.3(2)
C31 Mo2 C30 34.1(2)
C32 Mo2 C30 56.8(2)
C28 Mo2 C30 56.7(2)
N1 Mo2 C29 159.4(2)
C3 Mo2 C29 93.4(2)
C31 Mo2 C29 56.8(2)
C32 Mo2 C29 57.0(2)
C28 Mo2 C29 34.5(2)
C30 Mo2 C29 33.7(2)
N1 Mo2 P1 94.57(18)
C3 Mo2 P1 100.94(18)
C31 Mo2 P1 144.87(18)
C32 Mo2 P1 113.18(18)
C28 Mo2 P1 87.77(18)
C30 Mo2 P1 129.75(19)
C29 Mo2 P1 96.90(18)
N1 Mo2 Mo1 103.58(18)
C3 Mo2 Mo1 49.13(18)
C31 Mo2 Mo1 143.69(17)
C32 Mo2 Mo1 150.64(17)
C28 Mo2 Mo1 116.53(18)
C30 Mo2 Mo1 110.12(18)
C29 Mo2 Mo1 96.96(17)
P1 Mo2 Mo1 51.82(4)
C33 P1 C39 107.5(3)
C33 P1 Mo1 118.8(2)
C39 P1 Mo1 120.0(2)
C33 P1 Mo2 122.8(2)
C39 P1 Mo2 110.8(2)
Mo1 P1 Mo2 74.20(6)
N2 N1 Mo2 174.6(5)
C10 N2 N1 120.0(6)
O1 C1 Mo1 177.8(6)
O2 C2 C3 142.3(7)
O2 C2 Mo1 144.2(5)
C3 C2 Mo1 72.9(4)
C2 C3 C4 123.2(6)
C2 C3 Mo2 108.4(5)
C4 C3 Mo2 123.7(5)
C2 C3 Mo1 69.8(4)
C4 C3 Mo1 132.4(5)
Mo2 C3 Mo1 83.4(2)
C9 C4 C5 116.9(7)
C9 C4 C3 123.8(6)
C5 C4 C3 119.2(6)
C6 C5 C4 121.4(7)
C6 C5 H5 119.3
C4 C5 H5 119.3
C7 C6 C5 120.1(8)
C7 C6 H6 120
C5 C6 H6 120
C6 C7 C8 119.6(7)
C6 C7 H7 120.2
C8 C7 H7 120.2
C7 C8 C9 121.2(7)
C7 C8 H8 119.4
C9 C8 H8 119.4
C4 C9 C8 120.7(7)
C4 C9 H9 119.7
C8 C9 H9 119.7
N2 C10 C17 118.1(6)
N2 C10 C11 123.2(6)
C17 C10 C11 118.7(6)
C16 C11 C12 117.9(6)
C16 C11 C10 120.9(6)
C12 C11 C10 121.2(6)
C13 C12 C11 120.8(7)
C13 C12 H12 119.6
C11 C12 H12 119.6
C12 C13 C14 119.9(7)
C12 C13 H13 120
C14 C13 H13 120
C13 C14 C15 119.3(7)
C13 C14 H14 120.3
C15 C14 H14 120.3
C16 C15 C14 120.0(7)
C16 C15 H15 120
C14 C15 H15 120
C15 C16 C11 122.0(7)
C15 C16 H16 119
C11 C16 H16 119
C18 C17 C22 118.2(6)
C18 C17 C10 121.2(6)
C22 C17 C10 120.6(6)
C19 C18 C17 119.9(7)
C19 C18 H18 120.1
C17 C18 H18 120.1
C20 C19 C18 121.2(7)
C20 C19 H19 119.4
C18 C19 H19 119.4
C21 C20 C19 119.6(7)
C21 C20 H20 120.2
C19 C20 H20 120.2
C20 C21 C22 120.2(7)
C20 C21 H21 119.9
C22 C21 H21 119.9
C21 C22 C17 120.9(7)
C21 C22 H22 119.5
C17 C22 H22 119.5
C27 C23 C24 108.4(7)
C27 C23 Mo1 72.8(4)
C24 C23 Mo1 72.3(4)
C27 C23 H23 125.8
C24 C23 H23 125.8
Mo1 C23 H23 120.8
C23 C24 C25 106.6(7)
C23 C24 Mo1 72.9(4)
C25 C24 Mo1 71.9(4)
C23 C24 H24 126.7
C25 C24 H24 126.7
Mo1 C24 H24 120.3
C26 C25 C24 109.2(7)
C26 C25 Mo1 74.0(4)
C24 C25 Mo1 72.6(4)
C26 C25 H25 125.4
C24 C25 H25 125.4
Mo1 C25 H25 119.7
C25 C26 C27 107.4(7)
C25 C26 Mo1 71.8(4)
C27 C26 Mo1 72.2(4)
C25 C26 H26 126.3
C27 C26 H26 126.3
Mo1 C26 H26 121.5
C23 C27 C26 108.3(7)
C23 C27 Mo1 72.6(4)
C26 C27 Mo1 72.9(4)
C23 C27 H27 125.8
C26 C27 H27 125.8
Mo1 C27 H27 120.4
C32 C28 C29 107.7(7)
C32 C28 Mo2 72.0(4)
C29 C28 Mo2 74.1(4)
C32 C28 H28 126.1
C29 C28 H28 126.1
Mo2 C28 H28 119.6
C30 C29 C28 107.1(6)
C30 C29 Mo2 72.3(4)
C28 C29 Mo2 71.3(4)
C30 C29 H29 126.4
C28 C29 H29 126.4
Mo2 C29 H29 121.7
C31 C30 C29 108.9(6)
C31 C30 Mo2 71.2(4)
C29 C30 Mo2 74.0(4)
C31 C30 H30 125.5
C29 C30 H30 125.5
Mo2 C30 H30 120.9
C30 C31 C32 107.9(6)
C30 C31 Mo2 74.7(4)
C32 C31 Mo2 72.9(4)
C30 C31 H31 126
C32 C31 H31 126
Mo2 C31 H31 118.3
C28 C32 C31 108.3(7)
C28 C32 Mo2 73.8(4)
C31 C32 Mo2 72.5(4)
C28 C32 H32 125.9
C31 C32 H32 125.9
Mo2 C32 H32 119.7
C34 C33 C38 109.2(5)
C34 C33 P1 112.4(5)
C38 C33 P1 117.9(4)
C34 C33 H33 105.4
C38 C33 H33 105.4
P1 C33 H33 105.4
C35 C34 C33 111.1(6)
C35 C34 H34A 109.4
C33 C34 H34A 109.4
C35 C34 H34B 109.4
C33 C34 H34B 109.4
H34A C34 H34B 108
C36 C35 C34 112.7(6)
C36 C35 H35A 109
C34 C35 H35A 109
C36 C35 H35B 109
C34 C35 H35B 109
H35A C35 H35B 107.8
C35 C36 C37 110.8(6)
C35 C36 H36A 109.5
C37 C36 H36A 109.5
C35 C36 H36B 109.5
C37 C36 H36B 109.5
H36A C36 H36B 108.1
C38 C37 C36 111.3(6)
C38 C37 H37A 109.4
C36 C37 H37A 109.4
C38 C37 H37B 109.4
C36 C37 H37B 109.4
H37A C37 H37B 108
C37 C38 C33 112.5(6)
C37 C38 H38A 109.1
C33 C38 H38A 109.1
C37 C38 H38B 109.1
C33 C38 H38B 109.1
H38A C38 H38B 107.8
C44 C39 C40 109.7(5)
C44 C39 P1 117.9(5)
C40 C39 P1 113.8(4)
C44 C39 H39 104.7
C40 C39 H39 104.7
P1 C39 H39 104.7
C41 C40 C39 109.4(5)
C41 C40 H40A 109.8
C39 C40 H40A 109.8
C41 C40 H40B 109.8
C39 C40 H40B 109.8
H40A C40 H40B 108.2
C42 C41 C40 111.0(6)
C42 C41 H41A 109.4
C40 C41 H41A 109.4
C42 C41 H41B 109.4
C40 C41 H41B 109.4
H41A C41 H41B 108
C41 C42 C43 110.9(6)
C41 C42 H42A 109.4
C43 C42 H42A 109.4
C41 C42 H42B 109.4
C43 C42 H42B 109.4
H42A C42 H42B 108
C44 C43 C42 111.1(6)
C44 C43 H43A 109.4
C42 C43 H43A 109.4
C44 C43 H43B 109.4
C42 C43 H43B 109.4
H43A C43 H43B 108
C43 C44 C39 111.8(5)
C43 C44 H44A 109.3
C39 C44 H44A 109.3
C43 C44 H44B 109.3
C39 C44 H44B 109.3
H44A C44 H44B 107.9
Cl2 C80 Cl1 113.7(5)
Cl2 C80 H80A 108.8
Cl1 C80 H80A 108.8
Cl2 C80 H80B 108.8
Cl1 C80 H80B 108.8
H80A C80 H80B 107.7

loop_
_geom_bond_atom_site_label_1
_geom_bond_atom_site_label_2
_geom_bond_distance
Mo1 C1 1.932(8)
Mo1 C2 2.163(7)
Mo1 C3 2.203(7)
Mo1 C25 2.342(7)
Mo1 C24 2.350(7)
Mo1 C23 2.357(7)
Mo1 C27 2.361(7)
Mo1 P1 2.3639(19)
Mo1 C26 2.370(7)
Mo1 Mo2 2.8935(9)
Mo2 N1 1.748(5)
Mo2 C3 2.148(7)
Mo2 C31 2.349(6)
Mo2 C32 2.355(7)
Mo2 C28 2.378(7)
Mo2 C30 2.393(7)
Mo2 C29 2.414(7)
Mo2 P1 2.4319(19)
P1 C33 1.843(7)
P1 C39 1.860(6)
O1 C1 1.169(8)
O2 C2 1.215(8)
N1 N2 1.338(7)
N2 C10 1.306(8)
C2 C3 1.398(9)
C3 C4 1.460(9)
C4 C9 1.394(10)
C4 C5 1.420(9)
C5 C6 1.391(10)
C5 H5 0.93
C6 C7 1.371(11)
C6 H6 0.93
C7 C8 1.378(10)
C7 H7 0.93
C8 C9 1.393(9)
C8 H8 0.93
C9 H9 0.93
C10 C17 1.478(9)
C10 C11 1.492(9)
C11 C16 1.374(9)
C11 C12 1.412(9)
C12 C13 1.385(10)
C12 H12 0.93
C13 C14 1.390(10)
C13 H13 0.93
C14 C15 1.396(10)
C14 H14 0.93
C15 C16 1.373(9)
C15 H15 0.93
C16 H16 0.93
C17 C18 1.397(9)
C17 C22 1.400(9)
C18 C19 1.384(9)
C18 H18 0.93
C19 C20 1.375(10)
C19 H19 0.93
C20 C21 1.372(10)
C20 H20 0.93
C21 C22 1.383(9)
C21 H21 0.93
C22 H22 0.93
C23 C27 1.403(10)
C23 C24 1.407(10)
C23 H23 0.93
C24 C25 1.430(9)
C24 H24 0.93
C25 C26 1.384(10)
C25 H25 0.93
C26 C27 1.418(11)
C26 H26 0.93
C27 H27 0.93
C28 C32 1.394(9)
C28 C29 1.423(10)
C28 H28 0.93
C29 C30 1.393(10)
C29 H29 0.93
C30 C31 1.392(9)
C30 H30 0.93
C31 C32 1.400(9)
C31 H31 0.93
C32 H32 0.93
C33 C34 1.542(9)
C33 C38 1.555(9)
C33 H33 0.98
C34 C35 1.517(9)
C34 H34A 0.97
C34 H34B 0.97
C35 C36 1.509(9)
C35 H35A 0.97
C35 H35B 0.97
C36 C37 1.551(9)
C36 H36A 0.97
C36 H36B 0.97
C37 C38 1.502(8)
C37 H37A 0.97
C37 H37B 0.97
C38 H38A 0.97
C38 H38B 0.97
C39 C44 1.515(9)
C39 C40 1.550(9)
C39 H39 0.98
C40 C41 1.539(9)
C40 H40A 0.97
C40 H40B 0.97
C41 C42 1.519(9)
C41 H41A 0.97
C41 H41B 0.97
C42 C43 1.543(9)
C42 H42A 0.97
C42 H42B 0.97
C43 C44 1.512(9)
C43 H43A 0.97
C43 H43B 0.97
C44 H44A 0.97
C44 H44B 0.97
C80 Cl2 1.713(9)
C80 Cl1 1.760(8)
C80 H80A 0.97
C80 H80B 0.97

loop_
_platon_squeeze_void_nr
_platon_squeeze_void_average_x
_platon_squeeze_void_average_y
_platon_squeeze_void_average_z
_platon_squeeze_void_volume
_platon_squeeze_void_count_electrons
_platon_squeeze_void_content
1 0.000 0.000 0.500 196 80 ' '
